data_7133579
loop_
_publ_author_name
'Lu, Chen'
'Hong, Qin-Long'
'Zhang, Hai-Xia'
'Zhang, Jian'

_publ_section_title
;
 Enhancing CO<sub>2</sub> electroreduction to ethylene <i>via</i>
 microenvironment regulation in boron-imidazolate frameworks.
;
_journal_issue 74
_journal_name_full 'Chemical communications (Cambridge, England)'
_journal_page_first 10204
_journal_page_last 10207
_journal_paper_doi 10.1039/d4cc02928c
_journal_volume 60
_journal_year 2024
_chemical_formula_moiety 'C17 H19 B Cu N6 O3'
_chemical_formula_sum 'C17 H19 B Cu N6 O3'
_chemical_formula_weight 429.73
_space_group_crystal_system monoclinic
_space_group_IT_number 9
_space_group_name_Hall 'I -2ya'
_space_group_name_H-M_alt 'I 1 a 1'
_atom_sites_solution_hydrogens geom
_atom_sites_solution_primary dual
_audit_creation_date 2023-05-11
_audit_creation_method
;
Olex2 1.2
(compiled 2017.08.10 svn.r3458 for OlexSys, GUI svn.r5381)
;
_audit_update_record
;
2024-06-13 deposited with the CCDC.	2024-08-22 downloaded from the CCDC.
;
_cell_angle_alpha 90
_cell_angle_beta 92.0380(10)
_cell_angle_gamma 90
_cell_formula_units_Z 4
_cell_length_a 12.5552(2)
_cell_length_b 8.81030(10)
_cell_length_c 17.1609(2)
_cell_measurement_reflns_used 14542
_cell_measurement_temperature 100.0(3)
_cell_measurement_theta_max 59.9920
_cell_measurement_theta_min 5.3100
_cell_volume 1897.05(4)
_computing_cell_refinement 'CrysAlisPro 1.171.42.84a (Rigaku OD, 2023)'
_computing_data_collection 'CrysAlisPro 1.171.42.84a (Rigaku OD, 2023)'
_computing_data_reduction 'CrysAlisPro 1.171.42.84a (Rigaku OD, 2023)'
_computing_molecular_graphics 'Olex2 (Dolomanov et al., 2009)'
_computing_publication_material 'Olex2 (Dolomanov et al., 2009)'
_computing_structure_refinement 'ShelXL (Sheldrick, 2015)'
_computing_structure_solution 'ShelXT (Sheldrick, 2015)'
_diffrn_ambient_environment N~2~
_diffrn_ambient_temperature 100.0(3)
_diffrn_detector 'Hybrid Pixel Array Detector'
_diffrn_detector_area_resol_mean 10.0000
_diffrn_detector_type HyPix
_diffrn_measured_fraction_theta_full 0.999
_diffrn_measured_fraction_theta_max 0.999
_diffrn_measurement_details
;
List of Runs (angles in degrees, time in seconds):

  # Type    Start    End  Width  t~exp~   \w     \q     \k     \f   Frames
#--------------------------------------------------------------------------
  1  \w   -112.00 -20.00   0.50    0.05    --  -78.22 125.00  90.00  184
  2  \w   -107.00  -4.00   0.50    0.05    --  -78.22  77.00  60.00  206
  3  \w   -107.00  -4.00   0.50    0.05    --  -78.22  77.00 -30.00  206
  4  \w    -88.00   3.00   0.50    0.05    --  -78.22  20.00  21.00  182
  5  \w    -31.00  80.00   0.50    0.05    --   -0.94  20.00  21.00  222
  6  \w    -74.00  28.00   0.50    0.05    --   -0.94 -77.00-120.00  204
  7  \w    -80.00  29.00   0.50    0.05    --   -0.94 -20.00-145.00  218
  8  \w   -159.00 -48.00   0.50    0.05    --  -78.22 -20.00-145.00  222
  9  \w    -74.00  28.00   0.50    0.05    --   -0.94 -77.00 150.00  204
 10  \w     -8.00  38.00   0.50    0.05    --   -0.94 -99.00  30.00   92
 11  \w     -8.00  38.00   0.50    0.05    --   -0.94 -99.00 -30.00   92
 12  \w   -150.00 -79.00   0.50    0.05    --  -78.22-125.00 -30.00  142
 13  \w     -8.00  38.00   0.50    0.05    --   -0.94 -99.00-180.00   92
 14  \w     -4.00  88.00   0.50    0.05    --   76.35 -20.00-145.00  184
 15  \w     79.00 148.00   0.50    0.05    --   76.35 125.00 150.00  138
 16  \w     79.00 148.00   0.50    0.05    --   76.35 125.00-150.00  138
 17  \w     -1.00  71.00   0.50    0.05    --   76.35 -38.00-150.00  144
 18  \w      2.00 105.00   0.50    0.05    --   76.35 -77.00-180.00  206
 19  \w     47.00 157.00   0.50    0.05    --   76.35  20.00  21.00  220
 20  \w     48.00 151.00   0.50    0.05    --   76.35  77.00 -90.00  206
 21  \w     48.00  77.00   0.50    0.05    --   76.35  77.00-180.00   58
 22  \w     48.00 151.00   0.50    0.05    --   76.35  77.00  30.00  206
 23  \w     54.00 151.00   0.50    0.05    --   76.35  57.00 120.00  194
 24  \w     20.00 111.00   0.50    0.05    --   76.35-125.00-150.00  182
 25  \w      3.00 106.00   0.50    0.05    --   76.35 -99.00-120.00  206
 26  \w      3.00 106.00   0.50    0.05    --   76.35 -99.00 -60.00  206
 27  \w     20.00 111.00   0.50    0.05    --   76.35-125.00  90.00  182
;
_diffrn_measurement_device 'four-circle diffractometer'
_diffrn_measurement_device_type 'ROD, Synergy Custom system, HyPix'
_diffrn_measurement_method '\w scans'
_diffrn_orient_matrix_type 'CrysAlisPro convention (1999,Acta A55,543-557)'
_diffrn_orient_matrix_UB_11 0.1061982000
_diffrn_orient_matrix_UB_12 -0.0080074000
_diffrn_orient_matrix_UB_13 0.0095785000
_diffrn_orient_matrix_UB_21 -0.0034240000
_diffrn_orient_matrix_UB_22 -0.1477968000
_diffrn_orient_matrix_UB_23 -0.0183588000
_diffrn_orient_matrix_UB_31 0.0103779000
_diffrn_orient_matrix_UB_32 0.0348448000
_diffrn_orient_matrix_UB_33 -0.0752430000
_diffrn_radiation_monochromator mirror
_diffrn_radiation_probe x-ray
_diffrn_radiation_type GaK\a
_diffrn_radiation_wavelength 1.3405
_diffrn_reflns_av_R_equivalents 0.0432
_diffrn_reflns_av_unetI/netI 0.0266
_diffrn_reflns_Laue_measured_fraction_full 0.999
_diffrn_reflns_Laue_measured_fraction_max 0.999
_diffrn_reflns_limit_h_max 15
_diffrn_reflns_limit_h_min -15
_diffrn_reflns_limit_k_max 11
_diffrn_reflns_limit_k_min -11
_diffrn_reflns_limit_l_max 20
_diffrn_reflns_limit_l_min -21
_diffrn_reflns_number 16779
_diffrn_reflns_point_group_measured_fraction_full 0.926
_diffrn_reflns_point_group_measured_fraction_max 0.923
_diffrn_reflns_theta_full 53.543
_diffrn_reflns_theta_max 56.904
_diffrn_reflns_theta_min 4.483
_diffrn_source 'micro-focus metaljet'
_exptl_absorpt_coefficient_mu 6.374
_exptl_absorpt_correction_T_max 0.384
_exptl_absorpt_correction_T_min 0.271
_exptl_absorpt_correction_type multi-scan
_exptl_absorpt_process_details
;
CrysAlisPro 1.171.42.84a (Rigaku Oxford Diffraction, 2023)
Empirical absorption correction using spherical harmonics,
implemented in SCALE3 ABSPACK scaling algorithm.
;
_exptl_crystal_colour 'clear bluish blue'
_exptl_crystal_colour_lustre clear
_exptl_crystal_colour_modifier bluish
_exptl_crystal_colour_primary blue
_exptl_crystal_density_diffrn 1.505
_exptl_crystal_description block
_exptl_crystal_F_000 884
_exptl_crystal_size_max 0.3
_exptl_crystal_size_mid 0.2
_exptl_crystal_size_min 0.15
_refine_diff_density_max 0.444
_refine_diff_density_min -0.253
_refine_diff_density_rms 0.053
_refine_ls_abs_structure_details
;
 Classical Flack method preferred over Parsons because s.u. lower.
;
_refine_ls_abs_structure_Flack -0.012(4)
_refine_ls_extinction_method none
_refine_ls_goodness_of_fit_ref 1.051
_refine_ls_hydrogen_treatment constr
_refine_ls_matrix_type full
_refine_ls_number_parameters 256
_refine_ls_number_reflns 3566
_refine_ls_number_restraints 2
_refine_ls_restrained_S_all 1.050
_refine_ls_R_factor_all 0.0395
_refine_ls_R_factor_gt 0.0383
_refine_ls_shift/su_max 0.000
_refine_ls_shift/su_mean 0.000
_refine_ls_structure_factor_coef Fsqd
_refine_ls_weighting_details 'w=1/[\s^2^(Fo^2^)+(0.0823P)^2^] where P=(Fo^2^+2Fc^2^)/3'
_refine_ls_weighting_scheme calc
_refine_ls_wR_factor_gt 0.0993
_refine_ls_wR_factor_ref 0.1000
_reflns_Friedel_coverage 0.846
_reflns_Friedel_fraction_full 0.853
_reflns_Friedel_fraction_max 0.847
_reflns_number_gt 3441
_reflns_number_total 3566
_reflns_threshold_expression 'I > 2\s(I)'
_cod_data_source_file d4cc02928c2.cif
_cod_data_source_block ar14-38cl
_cod_depositor_comments 'Adding full bibliography for 7133576--7133579.cif.'
_cod_original_sg_symbol_H-M 'I a'
_cod_database_code 7133579
_shelx_shelxl_version_number 2018/3
_chemical_oxdiff_formula 'C N O B Cu'
_shelx_space_group_comment
;
The symmetry employed for this shelxl refinement is uniquely defined
by the following loop, which should always be used as a source of
symmetry information in preference to the above space-group names.
They are only intended as comments.
;
_shelx_estimated_absorpt_t_max 0.448
_shelx_estimated_absorpt_t_min 0.251
_diffrn_oxdiff_digest_frames
;
013aaf3ee78828e59f224c18a6f9d3249404736ae39
;
_reflns_odcompleteness_completeness 99.90
_reflns_odcompleteness_iscentric 1
_reflns_odcompleteness_theta 56.82
_olex2_refinement_description
;
1. Fixed Uiso
 At 1.2 times of:
  All B(H) groups, All C(H) groups
 At 1.5 times of:
  All C(H,H,H) groups
2.a Ternary CH refined with riding coordinates:
 B1(H1)
2.b Aromatic/amide H refined with riding coordinates:
 C2(H2), C3(H3), C4(H4), C8(H8), C9(H9), C10(H10), C14(H14), C15(H15), C17(H17)
2.c Idealised Me refined as rotating group:
 C6(H6A,H6B,H6C), C13(H13A,H13B,H13C), C16(H16A,H16B,H16C)
;
_olex2_submission_special_instructions 'No special instructions were received'
_oxdiff_exptl_absorpt_empirical_details
;
Empirical correction (ABSPACK) includes:
- Absorption correction using spherical harmonics
- Frame scaling
;
_oxdiff_exptl_absorpt_empirical_full_max 6.599
_oxdiff_exptl_absorpt_empirical_full_min 0.403

loop_
_space_group_symop_operation_xyz
'x, y, z'
'x+1/2, -y, z'
'x+1/2, y+1/2, z+1/2'
'x+1, -y+1/2, z+1/2'

loop_
_atom_site_label
_atom_site_type_symbol
_atom_site_fract_x
_atom_site_fract_y
_atom_site_fract_z
_atom_site_U_iso_or_equiv
_atom_site_adp_type
_atom_site_occupancy
_atom_site_site_symmetry_order
_atom_site_calc_flag
_atom_site_refinement_flags_posn
_atom_site_refinement_flags_adp
_atom_site_refinement_flags_occupancy
_atom_site_disorder_assembly
_atom_site_disorder_group
Cu1 Cu 0.57610(3) 0.44006(5) 0.73132(3) 0.01354(17) Uani 1 1 d . . . . .
O1 O 0.5435(2) 0.2582(3) 0.66448(17) 0.0181(6) Uani 1 1 d . . . . .
O2 O 0.3926(2) 0.3707(3) 0.69625(17) 0.0217(6) Uani 1 1 d . . . . .
O3 O 0.3530(3) -0.0471(4) 0.5371(3) 0.0378(9) Uani 1 1 d . . . . .
N1 N 0.6172(3) 0.5870(4) 0.5074(2) 0.0146(6) Uani 1 1 d . . . . .
N2 N 0.5943(3) 0.5563(3) 0.6344(2) 0.0149(7) Uani 1 1 d . . . . .
N3 N 0.5944(3) 0.1917(4) 0.32395(19) 0.0158(7) Uani 1 1 d . . . . .
N4 N 0.5632(3) 0.8745(4) 0.2954(2) 0.0167(7) Uani 1 1 d . . . . .
N5 N 0.5989(3) 0.6716(4) 0.36843(19) 0.0148(6) Uani 1 1 d . . . . .
N6 N 0.6181(3) 0.3952(4) 0.39870(19) 0.0156(6) Uani 1 1 d . . . . .
C1 C 0.6509(3) 0.5147(4) 0.5736(2) 0.0145(7) Uani 1 1 d . . . . .
C2 C 0.5411(3) 0.1709(4) 0.3922(2) 0.0188(8) Uani 1 1 d . . . . .
H2 H 0.501219 0.083234 0.404954 0.023 Uiso 1 1 calc R . . . .
C3 C 0.4722(3) 0.7876(4) 0.2982(2) 0.0189(8) Uani 1 1 d . . . . .
H3 H 0.405621 0.811166 0.273099 0.023 Uiso 1 1 calc R . . . .
C4 C 0.5213(3) 0.6628(4) 0.6056(2) 0.0170(8) Uani 1 1 d . . . . .
H4 H 0.470152 0.714419 0.635351 0.020 Uiso 1 1 calc R . . . .
C5 C 0.6380(3) 0.8022(4) 0.3387(2) 0.0151(8) Uani 1 1 d . . . . .
C6 C 0.7042(3) 0.4029(5) 0.2692(2) 0.0197(8) Uani 1 1 d . . . . .
H6A H 0.728251 0.325858 0.232594 0.030 Uiso 1 1 calc GR . . . .
H6B H 0.766156 0.453360 0.293941 0.030 Uiso 1 1 calc GR . . . .
H6C H 0.660119 0.478141 0.240946 0.030 Uiso 1 1 calc GR . . . .
C7 C 0.6402(3) 0.3291(4) 0.3301(2) 0.0146(7) Uani 1 1 d . . . . .
C8 C 0.4929(3) 0.6629(4) 0.3425(2) 0.0191(8) Uani 1 1 d . . . . .
H8 H 0.444100 0.584187 0.353739 0.023 Uiso 1 1 calc R . . . .
C9 C 0.5546(3) 0.2944(4) 0.4381(2) 0.0182(8) Uani 1 1 d . . . . .
H9 H 0.525937 0.309464 0.487952 0.022 Uiso 1 1 calc R . . . .
C10 C 0.5350(3) 0.6806(4) 0.5285(2) 0.0164(8) Uani 1 1 d . . . . .
H10 H 0.495012 0.746236 0.494595 0.020 Uiso 1 1 calc R . . . .
C11 C 0.4422(3) 0.2685(4) 0.6624(2) 0.0163(7) Uani 1 1 d . . . . .
C12 C 0.3830(3) 0.1528(4) 0.6158(2) 0.0185(8) Uani 1 1 d . . . . .
C13 C 0.7487(3) 0.8575(4) 0.3512(3) 0.0211(8) Uani 1 1 d . . . . .
H13A H 0.792334 0.821852 0.308588 0.032 Uiso 1 1 calc GR . . . .
H13B H 0.778186 0.818412 0.400882 0.032 Uiso 1 1 calc GR . . . .
H13C H 0.748976 0.968681 0.352283 0.032 Uiso 1 1 calc GR . . . .
C14 C 0.2544(4) 0.0182(5) 0.5563(3) 0.0313(11) Uani 1 1 d . . . . .
H14 H 0.186243 -0.017143 0.538701 0.038 Uiso 1 1 calc R . . . .
C15 C 0.2722(4) 0.1374(5) 0.6033(3) 0.0254(9) Uani 1 1 d . . . . .
H15 H 0.219193 0.200696 0.624423 0.031 Uiso 1 1 calc R . . . .
C16 C 0.7406(3) 0.4036(5) 0.5785(3) 0.0200(8) Uani 1 1 d . . . . .
H16A H 0.712341 0.301655 0.587375 0.030 Uiso 1 1 calc GR . . . .
H16B H 0.789897 0.431394 0.621709 0.030 Uiso 1 1 calc GR . . . .
H16C H 0.778511 0.404872 0.529534 0.030 Uiso 1 1 calc GR . . . .
C17 C 0.4279(4) 0.0377(5) 0.5741(3) 0.0251(9) Uani 1 1 d . . . . .
H17 H 0.502350 0.020246 0.571771 0.030 Uiso 1 1 calc R . . . .
B1 B 0.6558(4) 0.5569(4) 0.4240(3) 0.0147(9) Uani 1 1 d . . . . .
H1 H 0.735061 0.566643 0.422024 0.018 Uiso 1 1 calc R . . . .

loop_
_atom_site_aniso_label
_atom_site_aniso_U_11
_atom_site_aniso_U_22
_atom_site_aniso_U_33
_atom_site_aniso_U_23
_atom_site_aniso_U_13
_atom_site_aniso_U_12
Cu1 0.0257(3) 0.0071(2) 0.0077(3) -0.0007(2) -0.00071(18) 0.0010(2)
O1 0.0259(14) 0.0125(12) 0.0159(15) -0.0002(11) -0.0014(11) 0.0006(11)
O2 0.0315(16) 0.0149(14) 0.0186(15) -0.0026(11) 0.0023(12) 0.0031(11)
O3 0.053(2) 0.0232(18) 0.037(2) -0.0090(14) -0.0026(17) -0.0082(14)
N1 0.0222(16) 0.0099(13) 0.0114(17) 0.0007(12) -0.0024(12) 0.0005(12)
N2 0.0197(16) 0.0109(16) 0.0139(17) -0.0022(12) -0.0008(13) 0.0006(11)
N3 0.0270(18) 0.0104(15) 0.0099(16) 0.0021(12) 0.0009(13) -0.0005(12)
N4 0.0241(17) 0.0115(15) 0.0144(17) 0.0010(13) -0.0020(13) -0.0015(12)
N5 0.0237(16) 0.0103(14) 0.0102(16) 0.0016(12) -0.0005(12) -0.0020(11)
N6 0.0257(17) 0.0083(14) 0.0128(16) 0.0002(12) 0.0010(13) -0.0009(12)
C1 0.0231(19) 0.0092(15) 0.0111(18) 0.0003(14) -0.0031(13) -0.0010(14)
C2 0.029(2) 0.0137(17) 0.0133(19) 0.0014(14) 0.0012(15) -0.0030(15)
C3 0.0231(19) 0.0157(17) 0.017(2) 0.0012(15) -0.0048(15) -0.0027(15)
C4 0.0196(18) 0.0130(18) 0.018(2) 0.0002(15) 0.0012(15) 0.0020(14)
C5 0.026(2) 0.0105(16) 0.0089(19) 0.0008(14) 0.0018(15) -0.0009(14)
C6 0.028(2) 0.0166(17) 0.015(2) -0.0002(15) 0.0026(15) -0.0048(15)
C7 0.0233(19) 0.0108(16) 0.0095(17) -0.0011(14) 0.0001(14) 0.0012(14)
C8 0.025(2) 0.0155(18) 0.017(2) 0.0021(15) -0.0035(15) -0.0065(15)
C9 0.030(2) 0.0133(17) 0.0117(19) 0.0016(15) 0.0044(15) -0.0021(15)
C10 0.0224(19) 0.0119(17) 0.0147(19) -0.0008(14) -0.0013(14) 0.0026(13)
C11 0.028(2) 0.0111(16) 0.0093(17) 0.0040(14) -0.0001(14) -0.0006(14)
C12 0.031(2) 0.0107(17) 0.0141(19) 0.0016(14) -0.0001(16) -0.0011(15)
C13 0.024(2) 0.0159(18) 0.023(2) 0.0049(16) 0.0012(16) -0.0022(15)
C14 0.041(3) 0.021(2) 0.031(3) 0.0045(19) -0.013(2) -0.0146(19)
C15 0.027(2) 0.0191(19) 0.030(3) 0.0062(17) -0.0015(18) -0.0032(16)
C16 0.027(2) 0.0167(17) 0.016(2) 0.0016(15) -0.0007(15) 0.0070(16)
C17 0.036(2) 0.0149(18) 0.025(2) -0.0058(17) 0.0024(19) -0.0017(16)
B1 0.024(2) 0.0087(19) 0.011(2) 0.0003(14) 0.0000(16) -0.0014(14)

loop_
_atom_type_symbol
_atom_type_description
_atom_type_scat_dispersion_real
_atom_type_scat_dispersion_imag
_atom_type_scat_source
C C 0.0150 0.0070 'International Tables Vol C Tables 4.2.6.8 and 6.1.1.4'
H H 0.0000 0.0000 'International Tables Vol C Tables 4.2.6.8 and 6.1.1.4'
B B 0.0070 0.0030 'International Tables Vol C Tables 4.2.6.8 and 6.1.1.4'
Cu Cu -2.8870 3.6900 'International Tables Vol C Tables 4.2.6.8 and 6.1.1.4'
N N 0.0250 0.0140 'International Tables Vol C Tables 4.2.6.8 and 6.1.1.4'
O O 0.0410 0.0250 'International Tables Vol C Tables 4.2.6.8 and 6.1.1.4'

loop_
_geom_angle_atom_site_label_1
_geom_angle_atom_site_label_2
_geom_angle_atom_site_label_3
_geom_angle
_geom_angle_site_symmetry_1
_geom_angle_site_symmetry_3
_geom_angle_publ_flag
O1 Cu1 O2 59.09(10) . . ?
O1 Cu1 C11 29.98(12) . . ?
O2 Cu1 C11 29.11(11) . . ?
N2 Cu1 O1 87.71(12) . . ?
N2 Cu1 O2 93.38(12) . . ?
N2 Cu1 N3 165.83(14) . 4_455 ?
N2 Cu1 N4 93.10(14) . 4_465 ?
N2 Cu1 C11 90.63(13) . . ?
N3 Cu1 O1 90.37(13) 4_455 . ?
N3 Cu1 O2 97.67(12) 4_455 . ?
N3 Cu1 N4 92.71(13) 4_455 4_465 ?
N3 Cu1 C11 94.71(13) 4_455 . ?
N4 Cu1 O1 163.47(12) 4_465 . ?
N4 Cu1 O2 104.39(12) 4_465 . ?
N4 Cu1 C11 133.50(13) 4_465 . ?
C11 O1 Cu1 98.2(2) . . ?
C11 O2 Cu1 79.3(2) . . ?
C17 O3 C14 105.5(4) . . ?
C1 N1 C10 106.0(3) . . ?
C1 N1 B1 126.4(3) . . ?
C10 N1 B1 127.3(3) . . ?
C1 N2 Cu1 126.7(3) . . ?
C1 N2 C4 105.7(4) . . ?
C4 N2 Cu1 123.7(3) . . ?
C2 N3 Cu1 123.9(3) . 4_454 ?
C7 N3 Cu1 129.1(3) . 4_454 ?
C7 N3 C2 105.8(3) . . ?
C3 N4 Cu1 124.3(3) . 4_464 ?
C5 N4 Cu1 129.2(3) . 4_464 ?
C5 N4 C3 106.4(3) . . ?
C5 N5 C8 106.4(3) . . ?
C5 N5 B1 128.3(3) . . ?
C8 N5 B1 125.3(3) . . ?
C7 N6 C9 106.8(3) . . ?
C7 N6 B1 124.5(3) . . ?
C9 N6 B1 128.7(3) . . ?
N1 C1 C16 124.6(4) . . ?
N2 C1 N1 111.5(3) . . ?
N2 C1 C16 123.9(4) . . ?
N3 C2 H2 125.3 . . ?
C9 C2 N3 109.4(3) . . ?
C9 C2 H2 125.3 . . ?
N4 C3 H3 125.4 . . ?
C8 C3 N4 109.1(3) . . ?
C8 C3 H3 125.4 . . ?
N2 C4 H4 125.6 . . ?
C10 C4 N2 108.8(4) . . ?
C10 C4 H4 125.6 . . ?
N4 C5 N5 110.8(3) . . ?
N4 C5 C13 124.1(3) . . ?
N5 C5 C13 125.1(4) . . ?
H6A C6 H6B 109.5 . . ?
H6A C6 H6C 109.5 . . ?
H6B C6 H6C 109.5 . . ?
C7 C6 H6A 109.5 . . ?
C7 C6 H6B 109.5 . . ?
C7 C6 H6C 109.5 . . ?
N3 C7 N6 110.9(3) . . ?
N3 C7 C6 125.4(3) . . ?
N6 C7 C6 123.8(3) . . ?
N5 C8 H8 126.4 . . ?
C3 C8 N5 107.3(3) . . ?
C3 C8 H8 126.4 . . ?
N6 C9 H9 126.4 . . ?
C2 C9 N6 107.2(3) . . ?
C2 C9 H9 126.4 . . ?
N1 C10 H10 126.0 . . ?
C4 C10 N1 108.0(3) . . ?
C4 C10 H10 126.0 . . ?
O1 C11 Cu1 51.81(19) . . ?
O1 C11 C12 116.6(3) . . ?
O2 C11 Cu1 71.6(2) . . ?
O2 C11 O1 123.4(4) . . ?
O2 C11 C12 120.0(3) . . ?
C12 C11 Cu1 168.3(3) . . ?
C15 C12 C11 128.6(4) . . ?
C17 C12 C11 125.7(4) . . ?
C17 C12 C15 105.7(4) . . ?
C5 C13 H13A 109.5 . . ?
C5 C13 H13B 109.5 . . ?
C5 C13 H13C 109.5 . . ?
H13A C13 H13B 109.5 . . ?
H13A C13 H13C 109.5 . . ?
H13B C13 H13C 109.5 . . ?
O3 C14 H14 125.3 . . ?
C15 C14 O3 109.3(4) . . ?
C15 C14 H14 125.3 . . ?
C12 C15 H15 126.0 . . ?
C14 C15 C12 108.1(4) . . ?
C14 C15 H15 126.0 . . ?
C1 C16 H16A 109.5 . . ?
C1 C16 H16B 109.5 . . ?
C1 C16 H16C 109.5 . . ?
H16A C16 H16B 109.5 . . ?
H16A C16 H16C 109.5 . . ?
H16B C16 H16C 109.5 . . ?
O3 C17 C12 111.4(4) . . ?
O3 C17 H17 124.3 . . ?
C12 C17 H17 124.3 . . ?
N1 B1 N6 108.2(3) . . ?
N1 B1 H1 111.2 . . ?
N5 B1 N1 107.7(3) . . ?
N5 B1 N6 107.2(3) . . ?
N5 B1 H1 111.2 . . ?
N6 B1 H1 111.2 . . ?

loop_
_geom_bond_atom_site_label_1
_geom_bond_atom_site_label_2
_geom_bond_distance
_geom_bond_site_symmetry_2
_geom_bond_publ_flag
Cu1 O1 2.004(3) . ?
Cu1 O2 2.438(3) . ?
Cu1 N2 1.973(4) . ?
Cu1 N3 1.975(3) 4_455 ?
Cu1 N4 1.979(3) 4_465 ?
Cu1 C11 2.524(4) . ?
O1 C11 1.274(5) . ?
O2 C11 1.250(5) . ?
O3 C14 1.414(7) . ?
O3 C17 1.342(6) . ?
N1 C1 1.357(5) . ?
N1 C10 1.379(5) . ?
N1 B1 1.551(6) . ?
N2 C1 1.334(5) . ?
N2 C4 1.390(5) . ?
N3 C2 1.382(5) . ?
N3 C7 1.343(5) . ?
N4 C3 1.377(5) . ?
N4 C5 1.338(5) . ?
N5 C5 1.358(5) . ?
N5 C8 1.389(5) . ?
N5 B1 1.547(5) . ?
N6 C7 1.351(5) . ?
N6 C9 1.385(5) . ?
N6 B1 1.558(5) . ?
C1 C16 1.492(5) . ?
C2 H2 0.9500 . ?
C2 C9 1.350(5) . ?
C3 H3 0.9500 . ?
C3 C8 1.356(5) . ?
C4 H4 0.9500 . ?
C4 C10 1.351(6) . ?
C5 C13 1.481(6) . ?
C6 H6A 0.9800 . ?
C6 H6B 0.9800 . ?
C6 H6C 0.9800 . ?
C6 C7 1.490(5) . ?
C8 H8 0.9500 . ?
C9 H9 0.9500 . ?
C10 H10 0.9500 . ?
C11 C12 1.479(5) . ?
C12 C15 1.408(6) . ?
C12 C17 1.373(6) . ?
C13 H13A 0.9800 . ?
C13 H13B 0.9800 . ?
C13 H13C 0.9800 . ?
C14 H14 0.9500 . ?
C14 C15 1.337(7) . ?
C15 H15 0.9500 . ?
C16 H16A 0.9800 . ?
C16 H16B 0.9800 . ?
C16 H16C 0.9800 . ?
C17 H17 0.9500 . ?
B1 H1 1.0000 . ?

loop_
_geom_torsion_atom_site_label_1
_geom_torsion_atom_site_label_2
_geom_torsion_atom_site_label_3
_geom_torsion_atom_site_label_4
_geom_torsion
_geom_torsion_site_symmetry_1
_geom_torsion_site_symmetry_2
_geom_torsion_site_symmetry_3
_geom_torsion_site_symmetry_4
_geom_torsion_publ_flag
Cu1 O1 C11 O2 -0.2(4) . . . . ?
Cu1 O1 C11 C12 178.9(3) . . . . ?
Cu1 O2 C11 O1 0.1(3) . . . . ?
Cu1 O2 C11 C12 -178.9(3) . . . . ?
Cu1 N2 C1 N1 157.2(3) . . . . ?
Cu1 N2 C1 C16 -23.3(5) . . . . ?
Cu1 N2 C4 C10 -158.1(3) . . . . ?
Cu1 N3 C2 C9 -168.1(3) 4_454 . . . ?
Cu1 N3 C7 N6 167.6(3) 4_454 . . . ?
Cu1 N3 C7 C6 -10.7(6) 4_454 . . . ?
Cu1 N4 C3 C8 175.1(3) 4_464 . . . ?
Cu1 N4 C5 N5 -174.7(3) 4_464 . . . ?
Cu1 N4 C5 C13 4.5(6) 4_464 . . . ?
Cu1 C11 C12 C15 -175.5(11) . . . . ?
Cu1 C11 C12 C17 3.2(16) . . . . ?
O1 C11 C12 C15 -179.8(4) . . . . ?
O1 C11 C12 C17 -1.1(6) . . . . ?
O2 C11 C12 C15 -0.7(6) . . . . ?
O2 C11 C12 C17 178.0(4) . . . . ?
O3 C14 C15 C12 0.0(5) . . . . ?
N2 C4 C10 N1 -0.5(4) . . . . ?
N3 C2 C9 N6 -0.4(5) . . . . ?
N4 C3 C8 N5 0.2(5) . . . . ?
C1 N1 C10 C4 -0.1(4) . . . . ?
C1 N1 B1 N5 -177.3(3) . . . . ?
C1 N1 B1 N6 67.1(5) . . . . ?
C1 N2 C4 C10 0.8(4) . . . . ?
C2 N3 C7 N6 0.0(4) . . . . ?
C2 N3 C7 C6 -178.3(4) . . . . ?
C3 N4 C5 N5 0.7(4) . . . . ?
C3 N4 C5 C13 179.9(4) . . . . ?
C4 N2 C1 N1 -0.9(4) . . . . ?
C4 N2 C1 C16 178.6(4) . . . . ?
C5 N4 C3 C8 -0.5(5) . . . . ?
C5 N5 C8 C3 0.2(4) . . . . ?
C5 N5 B1 N1 101.0(4) . . . . ?
C5 N5 B1 N6 -142.8(4) . . . . ?
C7 N3 C2 C9 0.3(4) . . . . ?
C7 N6 C9 C2 0.4(4) . . . . ?
C7 N6 B1 N1 -178.0(3) . . . . ?
C7 N6 B1 N5 66.1(5) . . . . ?
C8 N5 C5 N4 -0.5(4) . . . . ?
C8 N5 C5 C13 -179.7(4) . . . . ?
C8 N5 B1 N1 -75.2(4) . . . . ?
C8 N5 B1 N6 41.0(5) . . . . ?
C9 N6 C7 N3 -0.2(4) . . . . ?
C9 N6 C7 C6 178.0(4) . . . . ?
C9 N6 B1 N1 4.4(6) . . . . ?
C9 N6 B1 N5 -111.5(4) . . . . ?
C10 N1 C1 N2 0.6(4) . . . . ?
C10 N1 C1 C16 -178.9(4) . . . . ?
C10 N1 B1 N5 9.6(5) . . . . ?
C10 N1 B1 N6 -106.0(4) . . . . ?
C11 C12 C15 C14 179.0(4) . . . . ?
C11 C12 C17 O3 -179.0(4) . . . . ?
C14 O3 C17 C12 0.1(5) . . . . ?
C15 C12 C17 O3 -0.1(5) . . . . ?
C17 O3 C14 C15 0.0(5) . . . . ?
C17 C12 C15 C14 0.1(5) . . . . ?
B1 N1 C1 N2 -173.7(3) . . . . ?
B1 N1 C1 C16 6.8(6) . . . . ?
B1 N1 C10 C4 174.2(3) . . . . ?
B1 N5 C5 N4 -177.3(3) . . . . ?
B1 N5 C5 C13 3.5(6) . . . . ?
B1 N5 C8 C3 177.1(4) . . . . ?
B1 N6 C7 N3 -178.2(3) . . . . ?
B1 N6 C7 C6 0.1(6) . . . . ?
B1 N6 C9 C2 178.3(4) . . . . ?
